data_1563725
loop_
_publ_author_name
'Cheng, Chi-Chang'
'Chang, Wei-Kuo'
'Chiang, Ray-Kuang'
'Wang, Sue-Lein'

_publ_section_title
;
 Synthesis and structural characterization of two cobalt phosphites: 1-D
 (H3NC6H4NH3)Co(HPO3)2 and 2-D (NH4)2Co2(HPo3)3
;
_journal_issue 2
_journal_name_full 'Journal of Solid State Chemistry'
_journal_page_first 304
_journal_page_last 309
_journal_paper_doi 10.1016/j.jssc.2009.10.029
_journal_volume 183
_journal_year 2010
_chemical_formula_moiety (H3NC6H4NH3)Co(HPO3)2
_chemical_formula_sum 'C6 H18 Co N2 O6 P2'
_chemical_formula_weight 335.09
_space_group_IT_number 56
_space_group_name_Hall '-P 2ab 2ac'
_space_group_name_H-M_alt 'P c c n'
_symmetry_cell_setting orthorhombic
_symmetry_space_group_name_H-M 'P c c n'
_atom_sites_solution_hydrogens difmap
_atom_sites_solution_primary direct
_atom_sites_solution_secondary difmap
_cell_angle_alpha 90.00
_cell_angle_beta 90.00
_cell_angle_gamma 90.00
_cell_formula_units_Z 4
_cell_length_a 17.0811(13)
_cell_length_b 8.5611(6)
_cell_length_c 8.7654(6)
_cell_measurement_reflns_used 2567
_cell_measurement_temperature 295(2)
_cell_measurement_theta_max 25
_cell_measurement_theta_min 2.5
_cell_volume 1281.79(16)
_computing_cell_refinement 'Bruker SMART'
_computing_data_collection 'Bruker SMART'
_computing_data_reduction 'Bruker SHELXTL'
_computing_molecular_graphics 'Bruker SHELXTL'
_computing_publication_material 'Bruker SHELXTL'
_computing_structure_refinement 'SHELXL-97 (Sheldrick, 1997)'
_computing_structure_solution 'SHELXS-97 (Sheldrick, 1990)'
_diffrn_ambient_temperature 295(2)
_diffrn_measured_fraction_theta_full 0.994
_diffrn_measured_fraction_theta_max 0.994
_diffrn_measurement_device_type 'CCD area detector'
_diffrn_measurement_method 'phi and omega scans'
_diffrn_radiation_monochromator graphite
_diffrn_radiation_source 'fine-focus sealed tube'
_diffrn_radiation_type MoK\a
_diffrn_radiation_wavelength 0.71073
_diffrn_reflns_av_R_equivalents 0.0453
_diffrn_reflns_av_sigmaI/netI 0.0389
_diffrn_reflns_limit_h_max 22
_diffrn_reflns_limit_h_min -15
_diffrn_reflns_limit_k_max 11
_diffrn_reflns_limit_k_min -11
_diffrn_reflns_limit_l_max 11
_diffrn_reflns_limit_l_min -11
_diffrn_reflns_number 7647
_diffrn_reflns_theta_full 28.28
_diffrn_reflns_theta_max 28.28
_diffrn_reflns_theta_min 2.38
_exptl_absorpt_coefficient_mu 1.605
_exptl_absorpt_correction_T_max 0.95778
_exptl_absorpt_correction_T_min 0.81019
_exptl_absorpt_correction_type empirical
_exptl_absorpt_process_details none
_exptl_crystal_colour Blue
_exptl_crystal_density_diffrn 1.736
_exptl_crystal_density_method 'not measured'
_exptl_crystal_description Tabular
_exptl_crystal_F_000 692
_exptl_crystal_size_max 0.20
_exptl_crystal_size_mid 0.13
_exptl_crystal_size_min 0.06
_refine_diff_density_max 0.374
_refine_diff_density_min -0.357
_refine_diff_density_rms 0.071
_refine_ls_extinction_method none
_refine_ls_goodness_of_fit_ref 1.009
_refine_ls_hydrogen_treatment noref
_refine_ls_matrix_type full
_refine_ls_number_parameters 78
_refine_ls_number_reflns 1583
_refine_ls_number_restraints 0
_refine_ls_restrained_S_all 1.009
_refine_ls_R_factor_all 0.0504
_refine_ls_R_factor_gt 0.0295
_refine_ls_shift/su_max 0.000
_refine_ls_shift/su_mean 0.000
_refine_ls_structure_factor_coef Fsqd
_refine_ls_weighting_details 'calc w=1/[\s^2^(Fo^2^)+(0.0409P)^2^+0.0000P] where P=(Fo^2^+2Fc^2^)/3'
_refine_ls_weighting_scheme calc
_refine_ls_wR_factor_gt 0.0713
_refine_ls_wR_factor_ref 0.0763
_reflns_number_gt 1165
_reflns_number_total 1583
_reflns_threshold_expression >2sigma(I)
_cod_data_source_file JSSC-2010-183-304.cif
_cod_data_source_block compound-1
_cod_depositor_comments
;
The following automatic conversions were performed:

data item '_symmetry_cell_setting' value 'Orthorhombic' was changed
to 'orthorhombic' in accordance with the built-in table derived from
the CIF Core dictionary named 'cif_core.dic' version 2.4.5 last
updated on 2014-11-21.

data item '_exptl_crystal_density_meas' value 'not measured' was
changed to '?' -- the value is perceived as not measured.

Automatic conversion script
Id: cif_fix_values 8369 2020-08-20 11:38:08Z andrius 
;
_cod_original_sg_symbol_H-M Pccn
_cod_database_code 1563725

loop_
_symmetry_equiv_pos_as_xyz
'x, y, z'
'-x+1/2, -y+1/2, z'
'-x, y+1/2, -z+1/2'
'x+1/2, -y, -z+1/2'
'-x, -y, -z'
'x-1/2, y-1/2, -z'
'x, -y-1/2, z-1/2'
'-x-1/2, y, z-1/2'

loop_
_atom_site_label
_atom_site_type_symbol
_atom_site_fract_x
_atom_site_fract_y
_atom_site_fract_z
_atom_site_U_iso_or_equiv
_atom_site_adp_type
_atom_site_occupancy
_atom_site_symmetry_multiplicity
_atom_site_calc_flag
_atom_site_refinement_flags
_atom_site_disorder_assembly
_atom_site_disorder_group
Co1 Co 0.2500 0.2500 0.23256(4) 0.02145(13) Uani 1 2 d S . .
P1 P 0.34571(3) 0.44497(6) 0.48456(6) 0.02153(15) Uani 1 1 d . . .
O1 O 0.33673(9) 0.33209(16) 0.35232(17) 0.0275(4) Uani 1 1 d . . .
O2 O 0.28125(10) 0.07215(16) 0.10435(18) 0.0292(4) Uani 1 1 d . . .
O3 O 0.35480(11) 0.61249(18) 0.43522(19) 0.0387(5) Uani 1 1 d . . .
N1 N 0.35458(11) 0.8794(2) 0.6152(2) 0.0254(4) Uani 1 1 d . . .
C1 C 0.42362(13) 0.9773(2) 0.5706(3) 0.0234(5) Uani 1 1 d . . .
C2 C 0.43212(14) 0.9838(3) 0.3980(3) 0.0307(6) Uani 1 1 d . . .
C3 C 0.50253(14) 1.0851(3) 0.3546(3) 0.0309(6) Uani 1 1 d . . .
H1 H 0.4029 0.4072 0.5450 0.050 Uiso 1 1 d . . .
H1A H 0.4108 1.0833 0.6125 0.050 Uiso 1 1 d . . .
H1B H 0.3062 0.9273 0.5987 0.050 Uiso 1 1 d . . .
H1C H 0.3530 0.8640 0.7283 0.050 Uiso 1 1 d . . .
H1D H 0.3583 0.7838 0.5722 0.050 Uiso 1 1 d . . .
H2A H 0.4405 0.8709 0.3599 0.050 Uiso 1 1 d . . .
H2B H 0.3846 1.0256 0.3526 0.050 Uiso 1 1 d . . .
H3A H 0.5109 1.0901 0.2257 0.050 Uiso 1 1 d . . .
H3B H 0.4921 1.1986 0.3890 0.050 Uiso 1 1 d . . .

loop_
_atom_site_aniso_label
_atom_site_aniso_U_11
_atom_site_aniso_U_22
_atom_site_aniso_U_33
_atom_site_aniso_U_23
_atom_site_aniso_U_13
_atom_site_aniso_U_12
Co1 0.0278(3) 0.0187(2) 0.0179(2) 0.000 0.000 -0.0016(2)
P1 0.0234(3) 0.0217(3) 0.0196(3) -0.0009(2) -0.0006(2) -0.0014(2)
O1 0.0306(9) 0.0259(9) 0.0260(9) -0.0067(7) -0.0016(7) -0.0027(7)
O2 0.0373(10) 0.0232(8) 0.0270(9) -0.0055(7) 0.0082(7) -0.0016(7)
O3 0.0634(13) 0.0228(8) 0.0298(10) -0.0026(7) 0.0151(9) -0.0109(8)
N1 0.0267(11) 0.0229(9) 0.0266(10) -0.0028(8) 0.0030(8) 0.0014(8)
C1 0.0250(12) 0.0210(11) 0.0243(11) -0.0024(9) 0.0027(9) -0.0004(9)
C2 0.0274(14) 0.0413(14) 0.0234(13) 0.0038(10) -0.0034(10) 0.0006(11)
C3 0.0270(14) 0.0399(14) 0.0257(13) 0.0099(10) -0.0020(10) 0.0010(11)

loop_
_atom_type_symbol
_atom_type_description
_atom_type_scat_dispersion_real
_atom_type_scat_dispersion_imag
_atom_type_scat_source
C C 0.0033 0.0016 'International Tables Vol C Tables 4.2.6.8 and 6.1.1.4'
H H 0.0000 0.0000 'International Tables Vol C Tables 4.2.6.8 and 6.1.1.4'
N N 0.0061 0.0033 'International Tables Vol C Tables 4.2.6.8 and 6.1.1.4'
O O 0.0106 0.0060 'International Tables Vol C Tables 4.2.6.8 and 6.1.1.4'
P P 0.1023 0.0942 'International Tables Vol C Tables 4.2.6.8 and 6.1.1.4'
Co Co 0.3494 0.9721 'International Tables Vol C Tables 4.2.6.8 and 6.1.1.4'

loop_
_geom_angle_atom_site_label_1
_geom_angle_atom_site_label_2
_geom_angle_atom_site_label_3
_geom_angle
_geom_angle_site_symmetry_1
_geom_angle_site_symmetry_3
O1 Co1 O1 114.74(9) . 2
O1 Co1 O2 112.40(6) . .
O1 Co1 O2 103.61(6) 2 .
O1 Co1 O2 103.61(6) . 2
O1 Co1 O2 112.40(6) 2 2
O2 Co1 O2 110.29(9) . 2
O3 P1 O1 113.43(9) . .
O3 P1 O2 111.28(9) . 7_566
O1 P1 O2 113.02(9) . 7_566
P1 O1 Co1 135.97(10) . .
P1 O2 Co1 131.49(9) 7_565 .
N1 C1 C3 110.13(18) . 5_676
N1 C1 C2 110.78(18) . .
C3 C1 C2 111.30(19) 5_676 .
C1 C2 C3 110.07(19) . .
C1 C3 C2 110.22(18) 5_676 .

loop_
_geom_bond_atom_site_label_1
_geom_bond_atom_site_label_2
_geom_bond_distance
_geom_bond_site_symmetry_2
Co1 O1 1.9469(15) .
Co1 O1 1.9469(15) 2
Co1 O2 1.9662(14) .
Co1 O2 1.9662(14) 2
P1 O3 1.5060(16) .
P1 O1 1.5169(15) .
P1 O2 1.5285(17) 7_566
O2 P1 1.5285(17) 7_565
N1 C1 1.499(3) .
C1 C3 1.519(3) 5_676
C1 C2 1.521(3) .
C2 C3 1.531(3) .
C3 C1 1.519(3) 5_676
